data_7212282
loop_
_publ_author_name
'Jida, Mouhamad'
'Deprez-Poulain, Rebecca'
'Malaquin, Sandra'
'Roussel, Pascal'
'Agbossou-Niedercorn, Francine'
'Deprez, Benoit'
'Laconde, Guillaume'

_publ_section_title
;
 Solvent-free microwave-assisted Meyers&#x2019; lactamization
;
_journal_issue 6
_journal_name_full 'Green Chemistry'
_journal_page_first 961
_journal_paper_doi 10.1039/b924111f
_journal_volume 12
_journal_year 2010
_chemical_absolute_configuration unk
_chemical_formula_moiety 'C12 H17 N1 O4'
_chemical_formula_sum 'C12 H17 N O4'
_chemical_formula_weight 239.27
_space_group_IT_number 5
_symmetry_cell_setting monoclinic
_symmetry_space_group_name_Hall 'C 2y'
_symmetry_space_group_name_H-M 'C 1 2 1'
_atom_sites_solution_hydrogens geom
_atom_sites_solution_primary direct
_cell_angle_alpha 90
_cell_angle_beta 113.780(3)
_cell_angle_gamma 90
_cell_formula_units_Z 4
_cell_length_a 17.5352(8)
_cell_length_b 7.6758(4)
_cell_length_c 10.0025(4)
_cell_measurement_reflns_used 5996
_cell_measurement_temperature 293
_cell_measurement_theta_max 24
_cell_measurement_theta_min 2
_cell_volume 1232.00(10)
_computing_cell_refinement 'SAINT (Siemens ,1995)'
_computing_data_collection 'SMART (Siemens, 1993)'
_computing_data_reduction 'SAINT (Siemens ,1995)'
_computing_molecular_graphics 'CAMERON (Watkin et al., 1996)'
_computing_publication_material 'CRYSTALS (Betteridge et al., 2003)'
_computing_structure_refinement 'CRYSTALS (Betteridge et al., 2003)'
_computing_structure_solution 'Superflip (Palatinus & Chapuis, 2007)'
_diffrn_ambient_temperature 293
_diffrn_measured_fraction_theta_full 0.995
_diffrn_measured_fraction_theta_max 0.985
_diffrn_measurement_device 'Bruker SMART'
_diffrn_measurement_device_type Area
_diffrn_measurement_method '\f & \w scans'
_diffrn_radiation_monochromator graphite
_diffrn_radiation_type 'Mo K\a'
_diffrn_radiation_wavelength 0.71073
_diffrn_reflns_av_R_equivalents 0.045
_diffrn_reflns_limit_h_max 27
_diffrn_reflns_limit_h_min -29
_diffrn_reflns_limit_k_max 12
_diffrn_reflns_limit_k_min -12
_diffrn_reflns_limit_l_max 16
_diffrn_reflns_limit_l_min -16
_diffrn_reflns_number 23846
_diffrn_reflns_theta_full 35.708
_diffrn_reflns_theta_max 36.437
_diffrn_reflns_theta_min 2.225
_diffrn_standards_number 0
_exptl_absorpt_coefficient_mu 0.097
_exptl_absorpt_correction_T_max 0.98
_exptl_absorpt_correction_T_min 0.89
_exptl_absorpt_correction_type multi-scan
_exptl_absorpt_process_details 'SADABS (Siemens, 1996)'
_exptl_crystal_colour transparent
_exptl_crystal_density_diffrn 1.290
_exptl_crystal_density_method 'not measured'
_exptl_crystal_description platelet
_exptl_crystal_F_000 512
_exptl_crystal_size_max 0.50
_exptl_crystal_size_mid 0.30
_exptl_crystal_size_min 0.25
_refine_diff_density_max 0.17
_refine_diff_density_min -0.23
_refine_ls_extinction_coef 50(11)
_refine_ls_extinction_method 'Larson (1970), Equation 22'
_refine_ls_goodness_of_fit_ref 1.0751
_refine_ls_hydrogen_treatment constr
_refine_ls_matrix_type full
_refine_ls_number_parameters 155
_refine_ls_number_reflns 2041
_refine_ls_number_restraints 1
_refine_ls_R_factor_all 0.1102
_refine_ls_R_factor_gt 0.0448
_refine_ls_shift/su_max 0.000078
_refine_ls_structure_factor_coef F
_refine_ls_weighting_details
;
Method, part 1, Chebychev polynomial, (Watkin, 1994, Prince, 1982)
[weight] = 1.0/[A~0~*T~0~(x)+A~1~*T~1~(x) ... +A~n-1~]*T~n-1~(x)]
where A~i~ are the Chebychev coefficients listed below and x= Fcalc/Fmax
Method = Robust Weighting (Prince, 1982)
W = [weight] * [1-(deltaF/6*sigmaF)^2^]^2^
A~i~ are:
2.21 -0.251 1.59 -0.249 0.269
;
_refine_ls_weighting_scheme calc
_refine_ls_wR_factor_all 0.0747
_refine_ls_wR_factor_gt 0.0458
_refine_ls_wR_factor_ref 0.0431
_reflns_limit_h_max 26
_reflns_limit_h_min -29
_reflns_limit_k_max 12
_reflns_limit_k_min -12
_reflns_limit_l_max 16
_reflns_limit_l_min 0
_reflns_number_gt 2376
_reflns_number_total 5724
_reflns_threshold_expression I>2.0\s(I)
_oxford_diffrn_Wilson_B_factor 0.00
_oxford_diffrn_Wilson_scale 0.00
_oxford_refine_ls_r_factor_ref 0.0407
_oxford_refine_ls_scale 2.266(5)
_oxford_reflns_number_all 5714
_oxford_reflns_threshold_expression_ref I>3.0\s(I)
_cod_data_source_file b924111f.txt
_cod_data_source_block 2
_cod_depositor_comments
;
The following automatic conversions were performed:

'_symmetry_cell_setting' value 'Monoclinic' changed to 'monoclinic'
according to /home/saulius/struct/CIF-dictionaries/cif_core.dic
dictionary named 'cif_core.dic' version 2.4.2 from 2011-04-26.

Automatic conversion script
Id: cif_fix_values 1891 2012-01-12 08:04:46Z andrius 
;
_cod_original_sg_symbol_H-M 'C 1 2 1 '
_cod_original_formula_sum 'C12 H17 N1 O4'
_cod_database_code 7212282

loop_
_symmetry_equiv_pos_as_xyz
x,y,z
x+1/2,y+1/2,z
-x,y,-z
-x+1/2,y+1/2,-z

loop_
_atom_site_label
_atom_site_type_symbol
_atom_site_fract_x
_atom_site_fract_y
_atom_site_fract_z
_atom_site_U_iso_or_equiv
_atom_site_occupancy
_atom_site_adp_type
_atom_site_refinement_flags_posn
O1 O -0.20309(9) -0.4310(2) -0.37602(16) 0.0607 1.0000 Uani .
C2 C -0.24233(12) -0.3918(3) -0.2792(2) 0.0556 1.0000 Uani .
N3 N -0.17365(10) -0.3250(2) -0.15113(18) 0.0472 1.0000 Uani .
C4 C -0.14975(13) -0.4366(3) -0.0342(2) 0.0538 1.0000 Uani .
O5 O -0.08448(11) -0.4283(3) 0.07143(18) 0.0789 1.0000 Uani .
C6 C -0.21811(16) -0.5688(3) -0.0639(3) 0.0647 1.0000 Uani .
C7 C -0.27399(15) -0.5537(3) -0.2262(3) 0.0679 1.0000 Uani .
C8 C -0.36613(18) -0.5161(5) -0.2627(4) 0.1017 1.0000 Uani .
C10 C -0.31631(15) -0.2669(4) -0.3462(3) 0.0814 1.0000 Uani .
H102 H -0.3208 -0.2249 -0.4424 0.1006 1.0000 Uiso R
H101 H -0.3087 -0.1669 -0.2817 0.1015 1.0000 Uiso R
H92 H -0.4073 -0.3858 -0.4260 0.2420 1.0000 Uiso R
H91 H -0.4195 -0.2718 -0.3074 0.2409 1.0000 Uiso R
H82 H -0.4019 -0.6189 -0.3042 0.1322 1.0000 Uiso R
H81 H -0.3697 -0.4877 -0.1681 0.1318 1.0000 Uiso R
H71 H -0.2652 -0.6587 -0.2769 0.0947 1.0000 Uiso R
H62 H -0.1916 -0.6857 -0.0419 0.0844 1.0000 Uiso R
H61 H -0.2527 -0.5471 -0.0083 0.0845 1.0000 Uiso R
C20 C -0.11480(13) -0.2377(3) -0.1960(2) 0.0490 1.0000 Uani .
C21 C -0.14626(14) -0.2892(3) -0.3603(2) 0.0547 1.0000 Uani .
C22 C -0.07913(18) -0.3486(3) -0.4083(3) 0.0738 1.0000 Uani .
H222 H -0.0379 -0.2531 -0.3898 0.1369 1.0000 Uiso R
H223 H -0.1057 -0.3760 -0.5136 0.1374 1.0000 Uiso R
H221 H -0.0521 -0.4520 -0.3519 0.1376 1.0000 Uiso R
H211 H -0.1768 -0.1855 -0.4238 0.0731 1.0000 Uiso R
C27 C -0.11546(15) -0.0421(3) -0.1775(2) 0.0576 1.0000 Uani .
O28 O -0.05778(11) 0.0321(2) -0.2111(2) 0.0754 1.0000 Uani .
C29 C -0.0549(2) 0.2209(4) -0.2078(4) 0.0913 1.0000 Uani .
H292 H -0.0086 0.2676 -0.2263 0.1501 1.0000 Uiso R
H293 H -0.1068 0.2755 -0.2807 0.1502 1.0000 Uiso R
H291 H -0.0475 0.2628 -0.1092 0.1502 1.0000 Uiso R
O33 O -0.16262(16) 0.0364(3) -0.1427(3) 0.1137 1.0000 Uani .
H201 H -0.0567 -0.2849 -0.1412 0.0650 1.0000 Uiso R
C9 C -0.3865(2) -0.3705(9) -0.3552(7) 0.1824 1.0000 Uani .

loop_
_atom_site_aniso_label
_atom_site_aniso_U_11
_atom_site_aniso_U_22
_atom_site_aniso_U_33
_atom_site_aniso_U_23
_atom_site_aniso_U_13
_atom_site_aniso_U_12
O1 0.0649(9) 0.0675(9) 0.0548(9) -0.0079(8) 0.0294(7) -0.0100(8)
C2 0.0463(10) 0.0659(14) 0.0535(12) -0.0024(10) 0.0190(9) 0.0009(10)
N3 0.0506(9) 0.0476(9) 0.0441(9) 0.0031(7) 0.0198(7) 0.0006(7)
C4 0.0600(12) 0.0546(11) 0.0515(12) 0.0031(10) 0.0275(11) 0.0039(10)
O5 0.0752(11) 0.0915(13) 0.0576(10) 0.0188(10) 0.0138(9) -0.0031(10)
C6 0.0770(16) 0.0591(13) 0.0721(15) 0.0026(11) 0.0446(13) -0.0036(11)
C7 0.0664(14) 0.0706(15) 0.0776(16) -0.0120(13) 0.0405(13) -0.0140(12)
C8 0.0570(15) 0.155(3) 0.099(2) -0.011(2) 0.0378(16) -0.0239(19)
C10 0.0587(14) 0.105(2) 0.0682(16) 0.0026(15) 0.0125(13) 0.0226(14)
C20 0.0531(11) 0.0441(11) 0.0535(12) 0.0037(8) 0.0252(10) 0.0030(9)
C21 0.0671(13) 0.0525(12) 0.0506(12) 0.0011(10) 0.0300(10) 0.0002(10)
C22 0.0915(17) 0.0680(15) 0.0864(17) -0.0078(13) 0.0612(15) -0.0107(13)
C27 0.0720(14) 0.0510(12) 0.0563(13) 0.0000(10) 0.0325(11) -0.0002(11)
O28 0.0810(11) 0.0497(10) 0.1120(15) 0.0005(9) 0.0561(11) -0.0085(8)
C29 0.119(2) 0.0528(14) 0.118(3) -0.0085(15) 0.064(2) -0.0224(15)
O33 0.165(2) 0.0552(11) 0.187(3) -0.0151(13) 0.139(2) -0.0068(13)
C9 0.061(2) 0.254(7) 0.235(6) 0.109(5) 0.062(3) 0.050(3)

loop_
_atom_type_symbol
_atom_type_scat_dispersion_real
_atom_type_scat_dispersion_imag
_atom_type_scat_Cromer_Mann_a1
_atom_type_scat_Cromer_Mann_b1
_atom_type_scat_Cromer_Mann_a2
_atom_type_scat_Cromer_Mann_b2
_atom_type_scat_Cromer_Mann_a3
_atom_type_scat_Cromer_Mann_b3
_atom_type_scat_Cromer_Mann_a4
_atom_type_scat_Cromer_Mann_b4
_atom_type_scat_Cromer_Mann_c
_atom_type_scat_source
C 0.0033 0.0016 2.3100 20.8439 1.0200 10.2075 1.5886 0.5687 0.8650 51.6512 0.2156 'International Tables Vol C 4.2.6.8 and 6.1.1.4'
N 0.0061 0.0033 12.2126 0.0057 3.1322 9.8933 2.0125 28.9975 1.1663 0.5826 -11.5290 'International Tables Vol C 4.2.6.8 and 6.1.1.4'
O 0.0106 0.0060 3.0485 13.2771 2.2868 5.7011 1.5463 0.3239 0.8670 32.9089 0.2508 'International Tables Vol C 4.2.6.8 and 6.1.1.4'
H 0.0000 0.0000 0.4930 10.5109 0.3229 26.1257 0.1402 3.1424 0.0408 57.7998 0.0030 'International Tables Vol C 4.2.6.8 and 6.1.1.4'
Cl 0.1484 0.1585 11.4604 0.0104 7.1964 1.1662 6.2556 18.5194 1.6455 47.7784 -9.5574 'International Tables Vol C 4.2.6.8 and 6.1.1.4'

loop_
_geom_angle_atom_site_label_1
_geom_angle_atom_site_label_2
_geom_angle_atom_site_label_3
_geom_angle
_geom_angle_publ_flag
C2 O1 C21 105.55(15) yes
O1 C2 N3 102.55(15) yes
O1 C2 C7 113.73(18) yes
N3 C2 C7 105.50(17) yes
O1 C2 C10 112.9(2) yes
N3 C2 C10 114.8(2) yes
C7 C2 C10 107.2(2) yes
C2 N3 C4 113.04(17) yes
C2 N3 C20 109.39(16) yes
C4 N3 C20 122.91(17) yes
N3 C4 O5 124.7(2) yes
N3 C4 C6 107.87(19) yes
O5 C4 C6 127.4(2) yes
C4 C6 C7 106.13(18) yes
C4 C6 H62 107.5 no
C7 C6 H62 110.3 no
C4 C6 H61 113.3 no
C7 C6 H61 108.1 no
H62 C6 H61 111.5 no
C2 C7 C6 105.16(18) yes
C2 C7 C8 104.9(2) yes
C6 C7 C8 115.5(2) yes
C2 C7 H71 109.1 no
C6 C7 H71 108.4 no
C8 C7 H71 113.3 no
C7 C8 H82 112.2 no
C7 C8 H81 106.1 no
H82 C8 H81 107.5 no
C7 C8 C9 105.7(3) yes
H82 C8 C9 114.2 no
H81 C8 C9 110.8 no
C2 C10 H102 110.6 no
C2 C10 H101 109.7 no
H102 C10 H101 108.9 no
C2 C10 C9 103.5(3) yes
H102 C10 C9 112.9 no
H101 C10 C9 111.2 no
N3 C20 C21 102.50(16) yes
N3 C20 C27 112.38(18) yes
C21 C20 C27 111.29(17) yes
N3 C20 H201 110.9 no
C21 C20 H201 109.4 no
C27 C20 H201 110.2 no
C20 C21 O1 103.96(15) yes
C20 C21 C22 115.0(2) yes
O1 C21 C22 109.30(18) yes
C20 C21 H211 109.3 no
O1 C21 H211 110.7 no
C22 C21 H211 108.5 no
C21 C22 H222 108.6 no
C21 C22 H223 108.1 no
H222 C22 H223 110.6 no
C21 C22 H221 108.7 no
H222 C22 H221 110.2 no
H223 C22 H221 110.6 no
C20 C27 O28 110.69(19) yes
C20 C27 O33 125.6(2) yes
O28 C27 O33 123.7(2) yes
C27 O28 C29 116.7(2) yes
O28 C29 H292 112.9 no
O28 C29 H293 112.9 no
H292 C29 H293 106.9 no
O28 C29 H291 109.6 no
H292 C29 H291 106.6 no
H293 C29 H291 107.7 no
H91 C9 C10 99.8 no
H91 C9 C8 106.4 no
C10 C9 C8 114.6(3) yes
H91 C9 H92 113.7 no
C10 C9 H92 104.7 no
C8 C9 H92 116.5 no

loop_
_geom_bond_atom_site_label_1
_geom_bond_atom_site_label_2
_geom_bond_distance
_geom_bond_publ_flag
O1 C2 1.428(3) yes
O1 C21 1.441(3) yes
C2 N3 1.452(3) yes
C2 C7 1.540(3) yes
C2 C10 1.533(3) yes
N3 C4 1.372(3) yes
N3 C20 1.445(3) yes
C4 O5 1.206(3) yes
C4 C6 1.506(3) yes
C6 C7 1.525(4) yes
C6 H62 0.994 no
C6 H61 0.988 no
C7 C8 1.533(4) yes
C7 H71 0.996 no
C8 H82 0.989 no
C8 H81 0.997 no
C8 C9 1.403(6) yes
C10 H102 0.987 no
C10 H101 0.977 no
C10 C9 1.436(6) yes
H92 C9 0.663 no
H91 C9 1.168 no
C20 C21 1.559(3) yes
C20 C27 1.514(3) yes
C20 H201 1.010 no
C21 C22 1.510(3) yes
C21 H211 1.024 no
C22 H222 0.993 no
C22 H223 0.987 no
C22 H221 0.978 no
C27 O28 1.317(3) yes
C27 O33 1.183(3) yes
O28 C29 1.450(3) yes
C29 H292 0.971 no
C29 H293 1.000 no
C29 H291 0.995 no

loop_
_geom_hbond_atom_site_label_D
_geom_hbond_atom_site_label_H
_geom_hbond_atom_site_label_A
_geom_hbond_site_symmetry_A
_geom_hbond_angle_DHA
_geom_hbond_distance_DH
_geom_hbond_distance_HA
_geom_hbond_distance_DA
_geom_hbond_publ_flag
C6 H62 O33 1_545 147 0.99 2.50 3.372(4) yes
C6 H61 O33 4_445 175 0.99 2.59 3.576(4) yes
C20 H201 O5 3_555 165 1.01 2.54 3.520(4) yes
